data_7250530
loop_
_publ_author_name
'Gishan, Md'
'Middya, Puspendu'
'Burguera, Sergi'
'Frontera, Antonio'
'Chattopadhyay, Shouvik'

_publ_section_title
;
 Synthesis, structural characterization, and DFT analysis of zinc(ii)
 Schiff base complexes featuring noncovalent spodium bonds
;
_journal_issue 30
_journal_name_full CrystEngComm
_journal_page_first 5104
_journal_page_last 5125
_journal_paper_doi 10.1039/D5CE00304K
_journal_volume 27
_journal_year 2025
_chemical_formula_sum 'C36 H36 Cl4 N4 O8 Zn2'
_chemical_formula_weight 925.27
_space_group_crystal_system monoclinic
_space_group_IT_number 15
_space_group_name_Hall '-C 2yc'
_space_group_name_H-M_alt 'C 1 2/c 1'
_atom_sites_solution_hydrogens mixed
_audit_creation_method SHELXL-2019/3
_audit_update_record
;
2024-11-26 deposited with the CCDC.	2025-06-09 downloaded from the CCDC.
;
_cell_angle_alpha 90
_cell_angle_beta 123.9720(10)
_cell_angle_gamma 90
_cell_formula_units_Z 4
_cell_length_a 27.2641(8)
_cell_length_b 9.4294(3)
_cell_length_c 17.5738(5)
_cell_measurement_reflns_used 900
_cell_measurement_temperature 273(2)
_cell_measurement_theta_max 27.282
_cell_measurement_theta_min 2.340
_cell_volume 3746.8(2)
_computing_cell_refinement 'SAINT (Bruker, 2000)'
_computing_data_collection 'SMART (Bruker, 2000)'
_computing_data_reduction SAINT
_computing_molecular_graphics 'Ortep-3 for Windows (Farrugia, 1999) and CAMERON (Watkin et al., 1993)'
_computing_publication_material 'PLATON (Spek, 2003)'
_computing_structure_refinement 'SHELXL-2019/2 (Sheldrick, 2019)'
_computing_structure_solution 'SHELXT 2014/5 (Sheldrick, 2014)'
_diffrn_ambient_temperature 273(2)
_diffrn_measured_fraction_theta_full 0.998
_diffrn_measured_fraction_theta_max 0.999
_diffrn_measurement_device_type 'BRUKER D8 QUEST AREA DETECTOR'
_diffrn_radiation_type MoK\a
_diffrn_radiation_wavelength 0.71073
_diffrn_reflns_av_R_equivalents 0.0593
_diffrn_reflns_av_unetI/netI 0.0336
_diffrn_reflns_Laue_measured_fraction_full 0.998
_diffrn_reflns_Laue_measured_fraction_max 0.999
_diffrn_reflns_limit_h_max 34
_diffrn_reflns_limit_h_min -35
_diffrn_reflns_limit_k_max 12
_diffrn_reflns_limit_k_min -12
_diffrn_reflns_limit_l_max 22
_diffrn_reflns_limit_l_min -22
_diffrn_reflns_number 34453
_diffrn_reflns_point_group_measured_fraction_full 0.998
_diffrn_reflns_point_group_measured_fraction_max 0.999
_diffrn_reflns_theta_full 25.242
_diffrn_reflns_theta_max 27.282
_diffrn_reflns_theta_min 2.340
_exptl_absorpt_coefficient_mu 1.623
_exptl_absorpt_correction_T_max 0.723
_exptl_absorpt_correction_T_min 0.563
_exptl_absorpt_correction_type multi-scan
_exptl_absorpt_process_details SADABS
_exptl_crystal_colour yellow
_exptl_crystal_density_diffrn 1.640
_exptl_crystal_description block
_exptl_crystal_F_000 1888
_exptl_crystal_size_max 0.4
_exptl_crystal_size_mid 0.3
_exptl_crystal_size_min 0.2
_refine_diff_density_max 0.491
_refine_diff_density_min -0.520
_refine_diff_density_rms 0.065
_refine_ls_extinction_method none
_refine_ls_goodness_of_fit_ref 1.041
_refine_ls_hydrogen_treatment mixed
_refine_ls_matrix_type full
_refine_ls_number_parameters 285
_refine_ls_number_reflns 4213
_refine_ls_number_restraints 0
_refine_ls_restrained_S_all 1.041
_refine_ls_R_factor_all 0.0438
_refine_ls_R_factor_gt 0.0340
_refine_ls_shift/su_max 0.001
_refine_ls_shift/su_mean 0.000
_refine_ls_structure_factor_coef Fsqd
_refine_ls_weighting_details 'w=1/[\s^2^(Fo^2^)+(0.0367P)^2^+4.5162P] where P=(Fo^2^+2Fc^2^)/3'
_refine_ls_weighting_scheme calc
_refine_ls_wR_factor_gt 0.0852
_refine_ls_wR_factor_ref 0.0904
_reflns_Friedel_coverage 0.000
_reflns_number_gt 3511
_reflns_number_total 4213
_reflns_threshold_expression 'I > 2\s(I)'
_cod_data_source_file d5ce00304k2.cif
_cod_data_source_block shelx_CCDC2
_cod_depositor_comments 'Adding full bibliography for 7250528--7250532.cif.'
_cod_original_sg_symbol_H-M 'C 2/c'
_cod_original_formula_sum 'C36 H36 Cl4 N4 O8 Zn2 '
_cod_database_code 7250530
_shelx_shelxl_version_number 2019/3
_shelx_space_group_comment
;
The symmetry employed for this shelxl refinement is uniquely defined
by the following loop, which should always be used as a source of
symmetry information in preference to the above space-group names.
They are only intended as comments.
;

loop_
_space_group_symop_operation_xyz
'x, y, z'
'-x, y, -z+1/2'
'x+1/2, y+1/2, z'
'-x+1/2, y+1/2, -z+1/2'
'-x, -y, -z'
'x, -y, z-1/2'
'-x+1/2, -y+1/2, -z'
'x+1/2, -y+1/2, z-1/2'

loop_
_atom_site_label
_atom_site_type_symbol
_atom_site_fract_x
_atom_site_fract_y
_atom_site_fract_z
_atom_site_U_iso_or_equiv
_atom_site_adp_type
_atom_site_occupancy
_atom_site_site_symmetry_order
_atom_site_calc_flag
_atom_site_refinement_flags_posn
_atom_site_refinement_flags_adp
_atom_site_refinement_flags_occupancy
_atom_site_disorder_assembly
_atom_site_disorder_group
Zn1 Zn 0.500000 0.70903(4) 0.750000 0.03535(11) Uani 1 2 d S T P . .
Zn2 Zn 0.500000 0.35983(4) 0.750000 0.05633(15) Uani 1 2 d S T P . .
Cl1 Cl 0.77430(3) 1.03903(8) 1.12474(4) 0.05803(19) Uani 1 1 d . . . . .
Cl04 Cl 0.23550(4) 0.46872(12) 0.30019(5) 0.0880(3) Uani 1 1 d . . . . .
O1 O 0.53235(6) 0.84614(17) 0.85552(9) 0.0358(3) Uani 1 1 d . . . . .
O3 O 0.46407(7) 0.50666(16) 0.65499(11) 0.0436(4) Uani 1 1 d . . . . .
O2 O 0.52891(9) 0.8031(2) 0.56834(12) 0.0558(5) Uani 1 1 d . . . . .
N1 N 0.58101(8) 0.70650(19) 0.76399(11) 0.0340(4) Uani 1 1 d . . . . .
N2 N 0.42657(8) 0.2471(2) 0.69987(11) 0.0367(4) Uani 1 1 d . . . . .
C18 C 0.43238(16) 0.1804(4) 0.83871(19) 0.0621(8) Uani 1 1 d . . . . .
C17 C 0.42531(14) 0.1286(3) 0.75262(16) 0.0457(6) Uani 1 1 d . . . . .
C13 C 0.30449(11) 0.4746(3) 0.40436(15) 0.0483(6) Uani 1 1 d . . . . .
C9 C 0.58454(12) 0.7424(3) 0.62816(17) 0.0497(6) Uani 1 1 d . . . . .
C4 C 0.70288(10) 0.9783(3) 1.04385(15) 0.0400(5) Uani 1 1 d . . . . .
C8 C 0.58753(12) 0.6360(3) 0.69499(17) 0.0435(5) Uani 1 1 d . . . . .
C14 C 0.31751(10) 0.3786(3) 0.47122(15) 0.0453(6) Uani 1 1 d . . . . .
H14 H 0.289736 0.309925 0.460040 0.054 Uiso 1 1 calc R U . . .
C12 C 0.34561(12) 0.5749(3) 0.41865(16) 0.0480(6) Uani 1 1 d . . . . .
H12 H 0.336997 0.638457 0.372273 0.058 Uiso 1 1 calc R U . . .
C3 C 0.65719(11) 1.0177(3) 1.05248(15) 0.0403(5) Uani 1 1 d . . . . .
H3 H 0.664913 1.073352 1.101724 0.048 Uiso 1 1 calc R U . . .
C11 C 0.39949(11) 0.5807(3) 0.50178(16) 0.0441(5) Uani 1 1 d . . . . .
H11 H 0.427212 0.647445 0.510132 0.053 Uiso 1 1 calc R U . . .
C15 C 0.37222(9) 0.3815(2) 0.55688(13) 0.0352(5) Uani 1 1 d . . . . .
C16 C 0.38026(10) 0.2722(3) 0.62027(14) 0.0390(5) Uani 1 1 d . . . . .
H16 H 0.348028 0.213115 0.600996 0.047 Uiso 1 1 calc R U . . .
O4 O 0.48434(13) 0.2577(3) 0.88772(15) 0.0908(9) Uani 1 1 d . . . . .
C2 C 0.60056(10) 0.9742(2) 0.98796(15) 0.0375(5) Uani 1 1 d . . . . .
H2 H 0.570118 1.002852 0.993655 0.045 Uiso 1 1 calc R U . . .
C7 C 0.62799(10) 0.7640(2) 0.83159(14) 0.0359(5) Uani 1 1 d . . . . .
H7 H 0.662337 0.749668 0.833278 0.043 Uiso 1 1 calc R U . . .
C10 C 0.41384(10) 0.4884(2) 0.57458(14) 0.0349(5) Uani 1 1 d . . . . .
C5 C 0.69202(10) 0.8963(3) 0.97179(14) 0.0387(5) Uani 1 1 d . . . . .
H5 H 0.723044 0.872013 0.966474 0.046 Uiso 1 1 calc R U . . .
C6 C 0.63451(9) 0.8482(2) 0.90560(13) 0.0335(4) Uani 1 1 d . . . . .
C1 C 0.58700(9) 0.8871(2) 0.91310(13) 0.0315(4) Uani 1 1 d . . . . .
H17A H 0.4551(14) 0.061(3) 0.764(2) 0.065(9) Uiso 1 1 d . . . . .
H18A H 0.4341(11) 0.099(3) 0.8766(18) 0.045(7) Uiso 1 1 d . . . . .
H18B H 0.4099(14) 0.258(3) 0.840(2) 0.064(9) Uiso 1 1 d . . . . .
H17B H 0.3891(14) 0.083(3) 0.719(2) 0.065(9) Uiso 1 1 d . . . . .
H4 H 0.4977(19) 0.252(5) 0.955(3) 0.132(16) Uiso 1 1 d . . . . .
H8A H 0.5561(13) 0.566(3) 0.6607(19) 0.053(8) Uiso 1 1 d . . . . .
H9A H 0.6139(14) 0.828(3) 0.666(2) 0.071(9) Uiso 1 1 d . . . . .
H8B H 0.6228(14) 0.586(3) 0.723(2) 0.065(9) Uiso 1 1 d . . . . .
H9B H 0.5957(13) 0.692(3) 0.587(2) 0.068(9) Uiso 1 1 d . . . . .
H3A H 0.5128(14) 0.822(3) 0.592(2) 0.062(10) Uiso 1 1 d . . . . .

loop_
_atom_site_aniso_label
_atom_site_aniso_U_11
_atom_site_aniso_U_22
_atom_site_aniso_U_33
_atom_site_aniso_U_23
_atom_site_aniso_U_13
_atom_site_aniso_U_12
Zn1 0.03606(19) 0.0382(2) 0.03214(18) 0.000 0.01928(15) 0.000
Zn2 0.0388(2) 0.0306(2) 0.0519(2) 0.000 -0.00410(18) 0.000
Cl1 0.0337(3) 0.0782(5) 0.0437(3) -0.0074(3) 0.0103(3) -0.0031(3)
Cl04 0.0511(4) 0.1399(9) 0.0350(3) 0.0206(4) 0.0007(3) -0.0054(5)
O1 0.0306(7) 0.0448(8) 0.0312(7) -0.0029(6) 0.0168(6) -0.0003(6)
O3 0.0381(8) 0.0333(8) 0.0360(8) -0.0024(6) 0.0063(7) 0.0015(7)
O2 0.0592(12) 0.0786(14) 0.0388(9) 0.0124(9) 0.0330(9) 0.0176(10)
N1 0.0388(9) 0.0344(9) 0.0284(8) 0.0034(7) 0.0185(8) 0.0074(8)
N2 0.0413(10) 0.0357(9) 0.0261(8) -0.0016(7) 0.0146(8) 0.0007(8)
C18 0.081(2) 0.0674(19) 0.0431(14) -0.0034(14) 0.0378(15) -0.0189(17)
C17 0.0579(16) 0.0399(13) 0.0345(11) 0.0012(10) 0.0228(11) -0.0026(12)
C13 0.0382(12) 0.0707(17) 0.0258(10) 0.0039(11) 0.0116(9) 0.0061(12)
C9 0.0494(14) 0.0686(17) 0.0386(12) -0.0036(12) 0.0292(11) 0.0040(13)
C4 0.0314(11) 0.0493(13) 0.0299(10) 0.0031(9) 0.0113(9) 0.0018(10)
C8 0.0478(14) 0.0457(13) 0.0379(11) -0.0036(10) 0.0246(11) 0.0091(12)
C14 0.0344(12) 0.0629(16) 0.0318(11) 0.0021(10) 0.0143(9) -0.0036(11)
C12 0.0571(15) 0.0514(14) 0.0326(11) 0.0084(10) 0.0233(11) 0.0080(12)
C3 0.0416(12) 0.0495(13) 0.0278(10) -0.0030(9) 0.0181(9) 0.0003(10)
C11 0.0498(14) 0.0393(12) 0.0384(11) -0.0004(10) 0.0217(11) -0.0008(11)
C15 0.0323(10) 0.0456(12) 0.0252(9) 0.0000(9) 0.0145(8) 0.0028(9)
C16 0.0372(11) 0.0467(13) 0.0320(10) -0.0035(9) 0.0187(9) -0.0040(10)
O4 0.114(2) 0.1004(18) 0.0389(10) -0.0046(11) 0.0307(12) -0.0504(16)
C2 0.0370(11) 0.0470(12) 0.0328(10) -0.0010(9) 0.0222(9) 0.0035(10)
C7 0.0359(11) 0.0395(11) 0.0350(10) 0.0048(9) 0.0215(9) 0.0099(9)
C10 0.0343(11) 0.0348(11) 0.0292(10) -0.0034(8) 0.0137(9) 0.0056(9)
C5 0.0322(11) 0.0481(13) 0.0345(10) 0.0055(10) 0.0178(9) 0.0086(10)
C6 0.0328(10) 0.0386(11) 0.0281(9) 0.0053(8) 0.0163(8) 0.0065(9)
C1 0.0332(10) 0.0345(11) 0.0253(9) 0.0045(8) 0.0155(8) 0.0026(9)

loop_
_atom_type_symbol
_atom_type_description
_atom_type_scat_dispersion_real
_atom_type_scat_dispersion_imag
_atom_type_scat_source
C C 0.0033 0.0016 'International Tables Vol C Tables 4.2.6.8 and 6.1.1.4'
H H 0.0000 0.0000 'International Tables Vol C Tables 4.2.6.8 and 6.1.1.4'
N N 0.0061 0.0033 'International Tables Vol C Tables 4.2.6.8 and 6.1.1.4'
O O 0.0106 0.0060 'International Tables Vol C Tables 4.2.6.8 and 6.1.1.4'
Cl Cl 0.1484 0.1585 'International Tables Vol C Tables 4.2.6.8 and 6.1.1.4'
Zn Zn 0.2839 1.4301 'International Tables Vol C Tables 4.2.6.8 and 6.1.1.4'

loop_
_geom_angle_atom_site_label_1
_geom_angle_atom_site_label_2
_geom_angle_atom_site_label_3
_geom_angle
_geom_angle_site_symmetry_1
_geom_angle_site_symmetry_3
_geom_angle_publ_flag
O1 Zn1 O1 100.17(9) 2_656 . ?
O1 Zn1 N1 90.34(6) 2_656 . ?
O1 Zn1 N1 90.50(6) . . ?
O1 Zn1 N1 90.50(6) 2_656 2_656 ?
O1 Zn1 N1 90.34(6) . 2_656 ?
N1 Zn1 N1 178.68(10) . 2_656 ?
O1 Zn1 O3 164.98(6) 2_656 2_656 ?
O1 Zn1 O3 94.16(6) . 2_656 ?
N1 Zn1 O3 85.04(6) . 2_656 ?
N1 Zn1 O3 93.89(7) 2_656 2_656 ?
O1 Zn1 O3 94.16(6) 2_656 . ?
O1 Zn1 O3 164.98(6) . . ?
N1 Zn1 O3 93.89(7) . . ?
N1 Zn1 O3 85.04(7) 2_656 . ?
O3 Zn1 O3 71.96(8) 2_656 . ?
O3 Zn2 O3 90.04(9) 2_656 . ?
O3 Zn2 N2 131.04(7) 2_656 . ?
O3 Zn2 N2 95.75(7) . . ?
O3 Zn2 N2 95.75(7) 2_656 2_656 ?
O3 Zn2 N2 131.03(7) . 2_656 ?
N2 Zn2 N2 115.28(11) . 2_656 ?
C1 O1 Zn1 128.73(13) . . ?
C10 O3 Zn2 123.13(14) . . ?
C10 O3 Zn1 129.48(13) . . ?
Zn2 O3 Zn1 99.00(7) . . ?
C9 O2 H3A 113(2) . . ?
C7 N1 C8 115.7(2) . . ?
C7 N1 Zn1 123.31(14) . . ?
C8 N1 Zn1 120.96(15) . . ?
C16 N2 C17 118.4(2) . . ?
C16 N2 Zn2 121.40(16) . . ?
C17 N2 Zn2 120.13(16) . . ?
O4 C18 C17 108.0(3) . . ?
O4 C18 H18A 109.9(15) . . ?
C17 C18 H18A 110.6(15) . . ?
O4 C18 H18B 91.5(19) . . ?
C17 C18 H18B 123.4(19) . . ?
H18A C18 H18B 111(2) . . ?
N2 C17 C18 110.8(2) . . ?
N2 C17 H17A 109.0(19) . . ?
C18 C17 H17A 112.9(19) . . ?
N2 C17 H17B 110.3(19) . . ?
C18 C17 H17B 107(2) . . ?
H17A C17 H17B 107(3) . . ?
C14 C13 C12 120.3(2) . . ?
C14 C13 Cl04 119.5(2) . . ?
C12 C13 Cl04 120.20(19) . . ?
O2 C9 C8 114.9(2) . . ?
O2 C9 H9A 106.4(17) . . ?
C8 C9 H9A 108.5(17) . . ?
O2 C9 H9B 106.4(16) . . ?
C8 C9 H9B 108.8(17) . . ?
H9A C9 H9B 112(2) . . ?
C5 C4 C3 120.7(2) . . ?
C5 C4 Cl1 120.35(18) . . ?
C3 C4 Cl1 118.97(18) . . ?
N1 C8 C9 111.1(2) . . ?
N1 C8 H8A 110.2(17) . . ?
C9 C8 H8A 108.7(16) . . ?
N1 C8 H8B 110.9(19) . . ?
C9 C8 H8B 109.9(19) . . ?
H8A C8 H8B 106(2) . . ?
C13 C14 C15 121.2(2) . . ?
C13 C14 H14 119.4 . . ?
C15 C14 H14 119.4 . . ?
C11 C12 C13 119.8(2) . . ?
C11 C12 H12 120.1 . . ?
C13 C12 H12 120.1 . . ?
C2 C3 C4 119.6(2) . . ?
C2 C3 H3 120.2 . . ?
C4 C3 H3 120.2 . . ?
C12 C11 C10 121.9(2) . . ?
C12 C11 H11 119.0 . . ?
C10 C11 H11 119.0 . . ?
C14 C15 C10 119.3(2) . . ?
C14 C15 C16 115.1(2) . . ?
C10 C15 C16 125.58(19) . . ?
N2 C16 C15 127.5(2) . . ?
N2 C16 H16 116.2 . . ?
C15 C16 H16 116.2 . . ?
C18 O4 H4 106(3) . . ?
C3 C2 C1 122.1(2) . . ?
C3 C2 H2 119.0 . . ?
C1 C2 H2 119.0 . . ?
N1 C7 C6 128.4(2) . . ?
N1 C7 H7 115.8 . . ?
C6 C7 H7 115.8 . . ?
O3 C10 C11 119.2(2) . . ?
O3 C10 C15 123.6(2) . . ?
C11 C10 C15 117.2(2) . . ?
C4 C5 C6 120.8(2) . . ?
C4 C5 H5 119.6 . . ?
C6 C5 H5 119.6 . . ?
C5 C6 C1 119.50(19) . . ?
C5 C6 C7 116.12(19) . . ?
C1 C6 C7 124.4(2) . . ?
O1 C1 C2 118.98(19) . . ?
O1 C1 C6 123.73(19) . . ?
C2 C1 C6 117.28(19) . . ?

loop_
_geom_bond_atom_site_label_1
_geom_bond_atom_site_label_2
_geom_bond_distance
_geom_bond_site_symmetry_2
_geom_bond_publ_flag
Zn1 O1 2.0150(14) 2_656 ?
Zn1 O1 2.0150(15) . ?
Zn1 N1 2.0813(18) . ?
Zn1 N1 2.0813(18) 2_656 ?
Zn1 O3 2.3581(16) 2_656 ?
Zn1 O3 2.3581(16) . ?
Zn2 O3 1.9587(16) 2_656 ?
Zn2 O3 1.9587(16) . ?
Zn2 N2 1.9856(19) . ?
Zn2 N2 1.9857(19) 2_656 ?
Cl1 C4 1.746(2) . ?
Cl04 C13 1.745(2) . ?
O1 C1 1.307(2) . ?
O3 C10 1.319(3) . ?
O2 C9 1.397(3) . ?
O2 H3A 0.77(3) . ?
N1 C7 1.283(3) . ?
N1 C8 1.478(3) . ?
N2 C16 1.278(3) . ?
N2 C17 1.464(3) . ?
C18 O4 1.384(4) . ?
C18 C17 1.496(4) . ?
C18 H18A 1.00(3) . ?
C18 H18B 0.97(3) . ?
C17 H17A 0.96(3) . ?
C17 H17B 0.93(3) . ?
C13 C14 1.364(3) . ?
C13 C12 1.378(4) . ?
C9 C8 1.512(4) . ?
C9 H9A 1.07(3) . ?
C9 H9B 1.04(3) . ?
C4 C5 1.368(3) . ?
C4 C3 1.387(3) . ?
C8 H8A 0.98(3) . ?
C8 H8B 0.93(3) . ?
C14 C15 1.408(3) . ?
C14 H14 0.9300 . ?
C12 C11 1.377(3) . ?
C12 H12 0.9300 . ?
C3 C2 1.372(3) . ?
C3 H3 0.9300 . ?
C11 C10 1.410(3) . ?
C11 H11 0.9300 . ?
C15 C10 1.416(3) . ?
C15 C16 1.442(3) . ?
C16 H16 0.9300 . ?
O4 H4 1.02(5) . ?
C2 C1 1.413(3) . ?
C2 H2 0.9300 . ?
C7 C6 1.448(3) . ?
C7 H7 0.9300 . ?
C5 C6 1.407(3) . ?
C5 H5 0.9300 . ?
C6 C1 1.421(3) . ?
